data_2200651
loop_
_publ_author_name
'Li-Ya Wang'
'Chun-Xia Du'
'Yu-Qin Fu'

_publ_section_title
;3,6-Di-2-pyridyl-4-{[(2-pyridyl)carbonyldiazenyl](2-pyridyl)methyl}-1<i>H</i>-1,2,4,5-tetrazine:
 the proton-assisted hydrolysis product of 3,6-di-2-pyridyl-1,2,4,5-tetrazine
 (dptz)
;
_journal_issue 12
_journal_name_full 'Acta Crystallographica Section E'
_journal_page_first o1237
_journal_page_last o1239
_journal_paper_doi 10.1107/S1600536801020049
_journal_volume 57
_journal_year 2001
_chemical_formula_iupac 'C24 H18 N10 O'
_chemical_formula_moiety 'C24 H18 N10 O'
_chemical_formula_sum 'C24 H18 N10 O'
_chemical_formula_weight 462.48
_chemical_name_systematic
;
3,6-di-2-pyridyl-1-H-4-(1,4-di-2-pyridyl-2,3-diaze-4-carbonyl)-1-yl-
1,2,4,5-tetrazine
;
_space_group_IT_number 2
_symmetry_cell_setting triclinic
_symmetry_space_group_name_Hall '-P 1'
_symmetry_space_group_name_H-M 'P -1'
_cell_angle_alpha 83.200(11)
_cell_angle_beta 85.971(12)
_cell_angle_gamma 77.557(11)
_cell_formula_units_Z 2
_cell_length_a 7.949(5)
_cell_length_b 11.540(7)
_cell_length_c 12.118(7)
_cell_measurement_reflns_used 4426
_cell_measurement_temperature 293(2)
_cell_measurement_theta_max 25.02
_cell_measurement_theta_min 2.35
_cell_volume 1076.7(11)
_computing_cell_refinement SMART
_computing_data_collection 'SMART (Bruker, 1998)'
_computing_data_reduction 'SAINT (Bruker, 1998)'
_computing_molecular_graphics 'SHELXTL (Bruker, 1998)'
_computing_publication_material SHELXL97
_computing_structure_refinement 'SHELXL97 (Sheldrick, 1997)'
_computing_structure_solution 'SHELXS97 (Sheldrick, 1997)'
_diffrn_measured_fraction_theta_full 46.08
_diffrn_measured_fraction_theta_max 25.02
_diffrn_measurement_device 'Bruker SMART 1000'
_diffrn_measurement_method \w
_diffrn_radiation_type MoK\a
_diffrn_radiation_wavelength .71073
_diffrn_reflns_av_R_equivalents .052
_diffrn_reflns_limit_h_max 9
_diffrn_reflns_limit_h_min -8
_diffrn_reflns_limit_k_max 13
_diffrn_reflns_limit_k_min -13
_diffrn_reflns_limit_l_max 14
_diffrn_reflns_limit_l_min -7
_diffrn_reflns_number 4478
_diffrn_reflns_theta_full 45.34
_diffrn_reflns_theta_max 25.02
_diffrn_standards_decay_% 0
_diffrn_standards_number 0
_exptl_absorpt_coefficient_mu .096
_exptl_absorpt_correction_T_max .981
_exptl_absorpt_correction_T_min .972
_exptl_absorpt_correction_type empirical
_exptl_absorpt_process_details '(SADABS; Sheldrick, 1997)'
_exptl_crystal_colour orange
_exptl_crystal_density_diffrn 1.426
_exptl_crystal_density_meas ?
_exptl_crystal_description prism
_exptl_crystal_F_000 480
_exptl_crystal_size_max .30
_exptl_crystal_size_mid .25
_exptl_crystal_size_min .20
_refine_diff_density_max .17
_refine_diff_density_min -.17
_refine_ls_extinction_method none
_refine_ls_goodness_of_fit_ref .88
_refine_ls_hydrogen_treatment mixed
_refine_ls_number_parameters 324
_refine_ls_number_reflns 3752
_refine_ls_R_factor_all .175
_refine_ls_R_factor_gt .056
_refine_ls_shift/su_max .008
_refine_ls_shift/su_mean .001
_refine_ls_structure_factor_coef Fsqd
_refine_ls_weighting_details 'calc w = 1/[\s^2^(Fo^2^)+(0.005P)^2^] where P = (Fo^2^+2Fc^2^)/3'
_refine_ls_weighting_scheme calc
_refine_ls_wR_factor_ref .086
_reflns_number_gt 2474
_reflns_number_total 3752
_reflns_threshold_expression I>2\s(I)
_cod_data_source_file ci6079.cif
_cod_data_source_block I
_cod_depositor_comments
;
The following automatic conversions were performed:
'_symmetry_cell_setting' value 'Triclinic' changed to 'triclinic'
according to '/home/saulius/struct/CIF-dictionaries/cif_core.dic'
dictionary named 'cif_core.dic' version 2.4.1 from 2010-06-29.

Automatic conversion script
Id: cif_fix_enum 1527 2010-12-29 10:47:43Z saulius 

The following automatic conversions were performed:

'_symmetry_cell_setting' value 'Triclinic' changed to 'triclinic'
according to /home/saulius/struct/CIF-dictionaries/cif_core.dic
dictionary named 'cif_core.dic' version 2.4.1 from 2010-06-29.

Automatic conversion script
Id: cif_fix_values 1715 2011-07-08 13:25:40Z adriana 

The following automatic conversions were performed:

'_exptl_crystal_density_meas' value 'not measured' was changed to '?'
- the value is perceived as not measured.

Automatic conversion script
Id: cif_fix_values 3008 2015-01-20 13:52:24Z robertas 
;
_cod_original_cell_volume 1076.8(11)
_cod_database_code 2200651
_cod_database_fobs_code 2200651

loop_
_symmetry_equiv_pos_as_xyz
'x, y, z'
'-x, -y, -z'

loop_
_atom_site_label
_atom_site_fract_x
_atom_site_fract_y
_atom_site_fract_z
_atom_site_U_iso_or_equiv
_atom_site_adp_type
_atom_site_calc_flag
_atom_site_refinement_flags
_atom_site_occupancy
_atom_site_disorder_assembly
_atom_site_disorder_group
_atom_site_type_symbol
O1 .2283(3) .8551(2) .36396(17) .0493(7) Uani d . 1 . . O
N1 .5403(4) .8270(3) .5674(2) .0504(9) Uani d . 1 . . N
N2 .7841(4) .5854(2) .0521(2) .0402(8) Uani d . 1 . . N
N3 1.2522(4) .5890(3) .4852(2) .0459(9) Uani d . 1 . . N
N4 .7594(4) .9077(3) .0661(2) .0521(9) Uani d . 1 . . N
N5 .8204(4) .6993(2) .2322(2) .0345(8) Uani d . 1 . . N
N6 .8597(4) .6899(3) .3460(2) .0380(8) Uani d . 1 . . N
N7 1.1443(4) .6330(3) .2762(2) .0428(8) Uani d D 1 . . N
H7 1.2536(18) .629(3) .294(2) .048(12) Uiso d D 1 . . H
N8 1.1060(4) .7091(3) .1759(2) .0421(8) Uani d . 1 . . N
N9 .5108(4) .7225(2) .2625(2) .0390(8) Uani d . 1 . . N
N10 .5166(4) .7678(3) .3631(2) .0431(9) Uani d D 1 . . N
H10 .614(2) .766(3) .397(2) .054(13) Uiso d D 1 . . H
C1 1.3134(5) .5693(3) .5886(3) .0530(11) Uani d . 1 . . C
H1 1.4303 .5374 .5964 .064 Uiso calc R 1 . . H
C2 1.2123(6) .5938(3) .6822(3) .0568(12) Uani d . 1 . . C
H2 1.2602 .5812 .7516 .068 Uiso calc R 1 . . H
C3 1.0394(6) .6372(4) .6723(3) .0575(12) Uani d . 1 . . C
H3 .9676 .6513 .7354 .069 Uiso calc R 1 . . H
C4 .9712(5) .6603(3) .5676(3) .0520(11) Uani d . 1 . . C
H4 .8545 .6916 .5583 .062 Uiso calc R 1 . . H
C5 1.0853(5) .6344(3) .4777(3) .0371(10) Uani d . 1 . . C
C6 1.0189(5) .6554(3) .3626(3) .0369(10) Uani d . 1 . . C
C7 .9463(5) .7364(3) .1557(3) .0318(9) Uani d . 1 . . C
C8 .8946(5) .8195(3) .0548(3) .0381(10) Uani d . 1 . . C
C9 .9952(5) .8068(4) -.0425(3) .0623(13) Uani d . 1 . . C
H9 1.0897 .7437 -.0470 .075 Uiso calc R 1 . . H
C10 .9519(6) .8903(5) -.1333(3) .0706(14) Uani d . 1 . . C
H10A 1.0149 .8829 -.2006 .085 Uiso calc R 1 . . H
C11 .8170(7) .9826(4) -.1228(3) .0733(15) Uani d . 1 . . C
H11 .7885 1.0421 -.1812 .088 Uiso calc R 1 . . H
C12 .7232(6) .9860(4) -.0234(4) .0740(14) Uani d . 1 . . C
H12 .6270 1.0477 -.0181 .089 Uiso calc R 1 . . H
C13 .7754(5) .5528(3) -.0498(3) .0454(11) Uani d . 1 . . C
H13 .8716 .5026 -.0789 .054 Uiso calc R 1 . . H
C14 .6339(5) .5887(3) -.1136(3) .0487(11) Uani d . 1 . . C
H14 .6360 .5657 -.1848 .058 Uiso calc R 1 . . H
C15 .4882(5) .6599(3) -.0696(3) .0512(11) Uani d . 1 . . C
H15 .3894 .6851 -.1101 .061 Uiso calc R 1 . . H
C16 .4923(4) .6928(3) .0358(3) .0388(10) Uani d . 1 . . C
H16 .3953 .7394 .0680 .047 Uiso calc R 1 . . H
C17 .6416(5) .6559(3) .0926(3) .0310(9) Uani d . 1 . . C
C18 .6535(5) .6968(3) .2050(3) .0336(9) Uani d . 1 . . C
C19 .3687(5) .8305(3) .4076(3) .0401(10) Uani d . 1 . . C
C20 .3867(5) .8703(3) .5199(3) .0387(10) Uani d . 1 . . C
C21 .2542(5) .9475(3) .5661(3) .0532(12) Uani d . 1 . . C
H21 .1510 .9749 .5305 .064 Uiso calc R 1 . . H
C22 .2774(6) .9844(4) .6680(3) .0653(14) Uani d . 1 . . C
H22 .1898 1.0375 .7019 .078 Uiso calc R 1 . . H
C23 .4312(7) .9414(4) .7178(3) .0675(14) Uani d . 1 . . C
H23 .4482 .9638 .7867 .081 Uiso calc R 1 . . H
C24 .5592(6) .8655(4) .6656(3) .0674(14) Uani d . 1 . . C
H24 .6641 .8391 .6993 .081 Uiso calc R 1 . . H

loop_
_atom_site_aniso_label
_atom_site_aniso_U_11
_atom_site_aniso_U_22
_atom_site_aniso_U_33
_atom_site_aniso_U_12
_atom_site_aniso_U_13
_atom_site_aniso_U_23
O1 .0435(19) .0626(19) .0394(16) -.0068(16) -.0033(13) -.0025(13)
N1 .060(3) .060(2) .032(2) -.012(2) .0011(17) -.0101(17)
N2 .037(2) .049(2) .0304(19) .0017(17) .0008(15) -.0083(16)
N3 .042(2) .056(2) .036(2) -.0047(18) -.0120(16) .0052(16)
N4 .060(2) .041(2) .045(2) .0055(19) -.0060(17) .0048(17)
N5 .036(2) .052(2) .0168(17) -.0111(17) -.0026(14) -.0024(14)
N6 .037(2) .055(2) .0212(17) -.0080(18) -.0065(14) -.0015(14)
N7 .035(2) .063(2) .0247(19) .000(2) -.0013(16) -.0008(16)
N8 .041(2) .059(2) .0239(18) -.0077(18) .0012(15) -.0011(15)
N9 .039(2) .054(2) .0242(18) -.0100(17) .0015(14) -.0061(15)
N10 .037(2) .065(2) .027(2) -.007(2) .0012(16) -.0144(16)
C1 .050(3) .061(3) .047(3) -.010(2) -.017(2) .006(2)
C2 .086(4) .058(3) .029(3) -.019(3) -.015(2) .003(2)
C3 .064(3) .076(3) .032(3) -.014(3) -.003(2) -.004(2)
C4 .048(3) .070(3) .034(3) -.003(2) -.009(2) -.004(2)
C5 .045(3) .043(2) .024(2) -.012(2) -.0045(19) -.0020(18)
C6 .042(3) .040(2) .027(2) -.008(2) -.0030(19) -.0013(17)
C7 .027(2) .040(2) .029(2) -.005(2) -.0029(17) -.0096(17)
C8 .038(3) .046(3) .030(2) -.008(2) -.0035(18) -.0044(19)
C9 .062(3) .090(3) .033(3) -.015(3) .009(2) -.006(2)
C10 .090(4) .094(4) .032(3) -.042(3) .004(3) .010(3)
C11 .100(4) .070(4) .053(3) -.035(3) -.021(3) .024(3)
C12 .088(4) .045(3) .081(4) -.004(3) -.020(3) .017(3)
C13 .047(3) .048(3) .042(3) -.006(2) .002(2) -.016(2)
C14 .052(3) .062(3) .034(2) -.009(2) -.005(2) -.017(2)
C15 .043(3) .072(3) .036(2) -.004(2) -.0082(19) -.009(2)
C16 .032(2) .044(3) .038(2) -.001(2) -.0007(18) -.0106(19)
C17 .033(2) .035(2) .025(2) -.007(2) .0000(17) -.0039(17)
C18 .031(2) .042(2) .026(2) -.007(2) -.0043(17) .0042(17)
C19 .039(3) .044(3) .036(2) -.007(2) .000(2) -.0026(19)
C20 .049(3) .035(2) .031(2) -.010(2) .006(2) -.0043(18)
C21 .054(3) .053(3) .049(3) -.001(2) .007(2) -.011(2)
C22 .086(4) .058(3) .053(3) -.019(3) .024(3) -.022(3)
C23 .100(4) .077(4) .030(3) -.026(3) .007(3) -.017(2)
C24 .079(4) .082(4) .039(3) -.009(3) -.003(2) -.017(2)

loop_
_atom_type_symbol
_atom_type_description
_atom_type_scat_dispersion_real
_atom_type_scat_dispersion_imag
_atom_type_scat_source
C C .0033 .0016 'International Tables Vol C Tables 4.2.6.8 and 6.1.1.4'
H H .0000 .0000 'International Tables Vol C Tables 4.2.6.8 and 6.1.1.4'
N N .0061 .0033 'International Tables Vol C Tables 4.2.6.8 and 6.1.1.4'
O O .0106 .0060 'International Tables Vol C Tables 4.2.6.8 and 6.1.1.4'

loop_
_geom_angle_atom_site_label_1
_geom_angle_atom_site_label_2
_geom_angle_atom_site_label_3
_geom_angle
C24 N1 C20 116.5(3)
C13 N2 C17 116.3(3)
C5 N3 C1 116.5(3)
C8 N4 C12 115.9(3)
C18 N5 C7 124.3(3)
C18 N5 N6 119.3(3)
C7 N5 N6 114.9(3)
C6 N6 N5 113.5(3)
C6 N7 N8 114.1(3)
C6 N7 H7 115.8(19)
N8 N7 H7 110(2)
C7 N8 N7 114.1(3)
C18 N9 N10 117.2(3)
C19 N10 N9 118.4(3)
C19 N10 H10 116(2)
N9 N10 H10 125(2)
N3 C1 C2 123.3(4)
N3 C1 H1 118.3
C2 C1 H1 118.3
C1 C2 C3 118.8(4)
C1 C2 H2 120.6
C3 C2 H2 120.6
C2 C3 C4 119.8(4)
C2 C3 H3 120.1
C4 C3 H3 120.1
C5 C4 C3 116.9(4)
C5 C4 H4 121.6
C3 C4 H4 121.6
N3 C5 C4 124.6(3)
N3 C5 C6 116.0(3)
C4 C5 C6 119.4(4)
N6 C6 N7 122.8(3)
N6 C6 C5 121.6(3)
N7 C6 C5 115.6(3)
N8 C7 N5 121.4(3)
N8 C7 C8 117.5(3)
N5 C7 C8 120.7(3)
N4 C8 C9 123.5(3)
N4 C8 C7 117.0(3)
C9 C8 C7 119.3(4)
C8 C9 C10 118.3(4)
C8 C9 H9 120.8
C10 C9 H9 120.8
C11 C10 C9 119.2(4)
C11 C10 H10A 120.4
C9 C10 H10A 120.4
C10 C11 C12 118.1(4)
C10 C11 H11 121.0
C12 C11 H11 121.0
N4 C12 C11 125.0(4)
N4 C12 H12 117.5
C11 C12 H12 117.5
N2 C13 C14 124.3(3)
N2 C13 H13 117.9
C14 C13 H13 117.9
C13 C14 C15 118.3(3)
C13 C14 H14 120.8
C15 C14 H14 120.8
C16 C15 C14 118.6(3)
C16 C15 H15 120.7
C14 C15 H15 120.7
C17 C16 C15 119.2(3)
C17 C16 H16 120.4
C15 C16 H16 120.4
N2 C17 C16 123.2(3)
N2 C17 C18 116.3(3)
C16 C17 C18 120.4(3)
N9 C18 N5 129.3(3)
N9 C18 C17 116.1(3)
N5 C18 C17 114.5(3)
O1 C19 N10 125.1(3)
O1 C19 C20 120.6(3)
N10 C19 C20 114.3(3)
N1 C20 C21 123.9(4)
N1 C20 C19 116.3(3)
C21 C20 C19 119.8(4)
C20 C21 C22 118.1(4)
C20 C21 H21 120.9
C22 C21 H21 120.9
C23 C22 C21 119.0(4)
C23 C22 H22 120.5
C21 C22 H22 120.5
C24 C23 C22 119.5(4)
C24 C23 H23 120.2
C22 C23 H23 120.2
N1 C24 C23 122.9(4)
N1 C24 H24 118.5
C23 C24 H24 118.5

loop_
_geom_bond_atom_site_label_1
_geom_bond_atom_site_label_2
_geom_bond_site_symmetry_2
_geom_bond_distance
_geom_bond_publ_flag
O1 C19 . 1.232(4) yes
N1 C24 . 1.347(4) ?
N1 C20 . 1.356(4) ?
N2 C13 . 1.343(3) ?
N2 C17 . 1.344(4) ?
N3 C5 . 1.322(4) ?
N3 C1 . 1.353(4) ?
N4 C8 . 1.323(4) ?
N4 C12 . 1.333(4) ?
N5 C18 . 1.396(4) ?
N5 C7 . 1.416(4) yes
N5 N6 . 1.422(3) yes
N6 C6 . 1.265(4) yes
N7 C6 . 1.401(4) yes
N7 N8 . 1.423(4) yes
N7 H7 . .899(10) ?
N8 C7 . 1.274(4) yes
N9 C18 . 1.285(4) yes
N9 N10 . 1.389(3) yes
N10 C19 . 1.355(4) yes
N10 H10 . .896(10) ?
C1 C2 . 1.364(4) ?
C1 H1 . .93 ?
C2 C3 . 1.366(5) ?
C2 H2 . .93 ?
C3 C4 . 1.388(4) ?
C3 H3 . .93 ?
C4 C5 . 1.386(4) ?
C4 H4 . .93 ?
C5 C6 . 1.500(4) ?
C7 C8 . 1.486(4) ?
C8 C9 . 1.382(4) ?
C9 C10 . 1.384(5) ?
C9 H9 . .93 ?
C10 C11 . 1.349(5) ?
C10 H10A . .93 ?
C11 C12 . 1.371(5) ?
C11 H11 . .93 ?
C12 H12 . .93 ?
C13 C14 . 1.371(4) ?
C13 H13 . .93 ?
C14 C15 . 1.382(4) ?
C14 H14 . .93 ?
C15 C16 . 1.379(4) ?
C15 H15 . .93 ?
C16 C17 . 1.375(4) ?
C16 H16 . .93 ?
C17 C18 . 1.509(4) ?
C19 C20 . 1.512(4) ?
C20 C21 . 1.360(4) ?
C21 C22 . 1.389(5) ?
C21 H21 . .93 ?
C22 C23 . 1.370(5) ?
C22 H22 . .93 ?
C23 C24 . 1.363(5) ?
C23 H23 . .93 ?
C24 H24 . .93 ?

loop_
_cod_related_entry_id
_cod_related_entry_database
_cod_related_entry_code
1 ChemSpider 30654631
